data_4103933
loop_
_publ_author_name
'Yu-Chia Hsu'
'Chun-Ming Ting'
'Rai-Shung Liu'

_publ_section_title
;
 Stereocontrolled Synthesis of Complicated Oxacyclic Compounds via
 Platinum-Catalyzed [4 + 2]-Cycloadditions and Annulations of Enynals with
 Allylic Alcohols
;
_journal_name_full 'Journal of the American Chemical Society'
_journal_page_first 2090
_journal_page_last 2091
_journal_paper_doi 10.1021/ja809560c
_journal_volume 131
_journal_year 2009
_chemical_formula_sum 'C21 H22 O2'
_chemical_formula_weight 306.38
_chemical_name_systematic
; 
 ? 
;
_space_group_IT_number 14
_symmetry_cell_setting monoclinic
_symmetry_space_group_name_Hall '-P 2ybc'
_symmetry_space_group_name_H-M 'P 1 21/c 1'
_atom_sites_solution_hydrogens geom
_atom_sites_solution_primary direct
_atom_sites_solution_secondary difmap
_audit_creation_method SHELXL-97
_cell_angle_alpha 90.00
_cell_angle_beta 99.251(3)
_cell_angle_gamma 90.00
_cell_formula_units_Z 8
_cell_length_a 11.3854(12)
_cell_length_b 10.5567(12)
_cell_length_c 28.680(3)
_cell_measurement_reflns_used 1120
_cell_measurement_temperature 296(2)
_cell_measurement_theta_max 25
_cell_measurement_theta_min 2.5
_cell_volume 3402.3(6)
_computing_cell_refinement 'Bruker APEXII'
_computing_data_collection 'Bruker APEXII'
_computing_data_reduction 'Bruker Saint'
_computing_molecular_graphics 'Bruker Shelxtl'
_computing_publication_material 'Bruker Shelxtl'
_computing_structure_refinement 'Shelxtl-97 (Sheldrick, 2000)'
_computing_structure_solution 'Shelxtl-97 (Sheldrick, 1990)'
_diffrn_ambient_temperature 296(2)
_diffrn_measured_fraction_theta_full 0.995
_diffrn_measured_fraction_theta_max 0.995
_diffrn_measurement_device_type 'CCD area detector'
_diffrn_measurement_method 'phi and omega scans'
_diffrn_radiation_monochromator graphite
_diffrn_radiation_source 'fine-focus sealed tube'
_diffrn_radiation_type MoK\a
_diffrn_radiation_wavelength 0.71073
_diffrn_reflns_av_R_equivalents 0.1544
_diffrn_reflns_av_sigmaI/netI 0.2293
_diffrn_reflns_limit_h_max 15
_diffrn_reflns_limit_h_min -14
_diffrn_reflns_limit_k_max 14
_diffrn_reflns_limit_k_min -11
_diffrn_reflns_limit_l_max 38
_diffrn_reflns_limit_l_min -38
_diffrn_reflns_number 31008
_diffrn_reflns_theta_full 28.35
_diffrn_reflns_theta_max 28.35
_diffrn_reflns_theta_min 1.44
_exptl_absorpt_coefficient_mu 0.075
_exptl_absorpt_correction_T_max 0.94620
_exptl_absorpt_correction_T_min 0.36128
_exptl_absorpt_correction_type empirical
_exptl_crystal_colour Colorless
_exptl_crystal_density_diffrn 1.196
_exptl_crystal_density_meas ?
_exptl_crystal_density_method 'not measured'
_exptl_crystal_description Columnar
_exptl_crystal_F_000 1312
_exptl_crystal_size_max 0.16
_exptl_crystal_size_mid 0.09
_exptl_crystal_size_min 0.08
_refine_diff_density_max 0.597
_refine_diff_density_min -0.826
_refine_diff_density_rms 0.276
_refine_ls_extinction_method none
_refine_ls_goodness_of_fit_ref 0.915
_refine_ls_hydrogen_treatment constr
_refine_ls_matrix_type full
_refine_ls_number_parameters 421
_refine_ls_number_reflns 8452
_refine_ls_number_restraints 0
_refine_ls_restrained_S_all 0.915
_refine_ls_R_factor_all 0.3033
_refine_ls_R_factor_gt 0.0771
_refine_ls_shift/su_max 0.006
_refine_ls_shift/su_mean 0.001
_refine_ls_structure_factor_coef Fsqd
_refine_ls_weighting_details 'calc w=1/[\s^2^(Fo^2^)+(0.1582P)^2^+0.0000P] where P=(Fo^2^+2Fc^2^)/3'
_refine_ls_weighting_scheme calc
_refine_ls_wR_factor_gt 0.1922
_refine_ls_wR_factor_ref 0.3393
_reflns_number_gt 2359
_reflns_number_total 8452
_reflns_threshold_expression >2sigma(I)
_cod_data_source_file ja809560c_si_003.cif
_cod_data_source_block 08fb30_0m
_cod_depositor_comments
;
The following automatic conversions were performed:

'_exptl_crystal_density_meas' value 'not measured' was changed to '?'
- the value is perceived as not measured.

Automatic conversion script
Id: cif_fix_values 3008 2015-01-20 13:52:24Z robertas 
;
_cod_database_code 4103933

loop_
_symmetry_equiv_pos_as_xyz
'x, y, z'
'-x, y+1/2, -z+1/2'
'-x, -y, -z'
'x, -y-1/2, z-1/2'

loop_
_atom_site_label
_atom_site_type_symbol
_atom_site_fract_x
_atom_site_fract_y
_atom_site_fract_z
_atom_site_U_iso_or_equiv
_atom_site_adp_type
_atom_site_occupancy
_atom_site_symmetry_multiplicity
_atom_site_calc_flag
_atom_site_refinement_flags
C1 C 0.4156(4) 0.6363(5) 0.07315(18) 0.0544(14) Uani 1 1 d .
C2 C 0.5086(5) 0.7351(5) 0.09444(17) 0.0558(14) Uani 1 1 d .
H2 H 0.4713 0.8069 0.1081 0.067 Uiso 1 1 calc R
C3 C 0.6048(4) 0.6768(5) 0.12949(17) 0.0498(13) Uani 1 1 d .
C4 C 0.6442(5) 0.7170(6) 0.17553(19) 0.0623(16) Uani 1 1 d .
H4 H 0.6106 0.7878 0.1875 0.075 Uiso 1 1 calc R
C5 C 0.7333(6) 0.6505(6) 0.2030(2) 0.0764(18) Uani 1 1 d .
H5 H 0.7608 0.6777 0.2337 0.092 Uiso 1 1 calc R
C6 C 0.7822(5) 0.5453(7) 0.1863(2) 0.0777(19) Uani 1 1 d .
H6 H 0.8425 0.5016 0.2055 0.093 Uiso 1 1 calc R
C7 C 0.7425(5) 0.5035(6) 0.1407(2) 0.0740(18) Uani 1 1 d .
H7 H 0.7744 0.4308 0.1294 0.089 Uiso 1 1 calc R
C8 C 0.6551(5) 0.5712(6) 0.1126(2) 0.0581(15) Uani 1 1 d .
C9 C 0.6018(5) 0.5417(6) 0.0629(2) 0.0664(17) Uani 1 1 d .
H9 H 0.6380 0.4654 0.0519 0.080 Uiso 1 1 calc R
C10 C 0.6199(5) 0.6544(6) 0.0322(2) 0.079(2) Uani 1 1 d .
H10A H 0.5903 0.6345 -0.0006 0.095 Uiso 1 1 calc R
H10B H 0.7042 0.6729 0.0351 0.095 Uiso 1 1 calc R
C11 C 0.5532(5) 0.7727(6) 0.04740(19) 0.0688(18) Uani 1 1 d .
C12 C 0.4314(6) 0.7902(7) 0.0159(2) 0.088(2) Uani 1 1 d .
H12A H 0.3982 0.8728 0.0210 0.105 Uiso 1 1 calc R
H12B H 0.4383 0.7818 -0.0172 0.105 Uiso 1 1 calc R
C13 C 0.6278(6) 0.8930(7) 0.0508(2) 0.096(2) Uani 1 1 d .
H13A H 0.7015 0.8788 0.0717 0.144 Uiso 1 1 calc R
H13B H 0.5850 0.9606 0.0630 0.144 Uiso 1 1 calc R
H13C H 0.6439 0.9154 0.0200 0.144 Uiso 1 1 calc R
C14 C 0.3248(4) 0.6027(5) 0.10451(17) 0.0477(13) Uani 1 1 d .
C15 C 0.3523(4) 0.5127(5) 0.13983(18) 0.0519(13) Uani 1 1 d .
H15 H 0.4236 0.4683 0.1423 0.062 Uiso 1 1 calc R
C16 C 0.2756(5) 0.4881(5) 0.17119(17) 0.0501(13) Uani 1 1 d .
C17 C 0.1704(4) 0.5561(5) 0.16729(17) 0.0503(13) Uani 1 1 d .
H17 H 0.1188 0.5404 0.1887 0.060 Uiso 1 1 calc R
C18 C 0.1400(4) 0.6457(5) 0.13290(18) 0.0498(13) Uani 1 1 d .
C19 C 0.2183(4) 0.6696(5) 0.10166(18) 0.0526(13) Uani 1 1 d .
H19 H 0.1996 0.7311 0.0785 0.063 Uiso 1 1 calc R
C20 C 0.3077(5) 0.3893(6) 0.20878(19) 0.0724(17) Uani 1 1 d .
H20A H 0.2592 0.4002 0.2330 0.109 Uiso 1 1 calc R
H20B H 0.3901 0.3980 0.2223 0.109 Uiso 1 1 calc R
H20C H 0.2943 0.3066 0.1951 0.109 Uiso 1 1 calc R
C21 C 0.0239(5) 0.7181(6) 0.1295(2) 0.0738(18) Uani 1 1 d .
H21A H -0.0410 0.6638 0.1167 0.111 Uiso 1 1 calc R
H21B H 0.0259 0.7902 0.1093 0.111 Uiso 1 1 calc R
H21C H 0.0133 0.7460 0.1604 0.111 Uiso 1 1 calc R
C22 C 0.1418(4) 0.1238(5) 0.07759(17) 0.0506(13) Uani 1 1 d .
C23 C 0.0704(4) 0.2335(5) 0.09462(16) 0.0473(13) Uani 1 1 d .
H23 H 0.1221 0.3052 0.1058 0.057 Uiso 1 1 calc R
C24 C 0.0011(4) 0.1890(5) 0.13174(16) 0.0463(13) Uani 1 1 d .
C25 C 0.0037(5) 0.2419(6) 0.17618(18) 0.0609(15) Uani 1 1 d .
H25 H 0.0482 0.3144 0.1849 0.073 Uiso 1 1 calc R
C26 C -0.0612(6) 0.1850(7) 0.2073(2) 0.080(2) Uani 1 1 d .
H26 H -0.0605 0.2200 0.2371 0.096 Uiso 1 1 calc R
C27 C -0.1263(6) 0.0780(7) 0.1948(2) 0.085(2) Uani 1 1 d .
H27 H -0.1685 0.0402 0.2163 0.101 Uiso 1 1 calc R
C28 C -0.1296(5) 0.0264(6) 0.1510(2) 0.0710(17) Uani 1 1 d .
H28 H -0.1743 -0.0462 0.1425 0.085 Uiso 1 1 calc R
C29 C -0.0657(4) 0.0831(5) 0.11911(19) 0.0526(14) Uani 1 1 d .
C30 C -0.0559(4) 0.0416(6) 0.07017(18) 0.0587(15) Uani 1 1 d .
H30 H -0.1047 -0.0339 0.0615 0.070 Uiso 1 1 calc R
C31 C -0.0950(5) 0.1504(6) 0.03586(18) 0.0644(16) Uani 1 1 d .
H31A H -0.1757 0.1752 0.0384 0.077 Uiso 1 1 calc R
H31B H -0.0939 0.1224 0.0037 0.077 Uiso 1 1 calc R
C32 C -0.0112(5) 0.2650(5) 0.04707(17) 0.0544(14) Uani 1 1 d .
C33 C 0.0849(5) 0.2644(6) 0.01523(19) 0.0683(17) Uani 1 1 d .
H33A H 0.0498 0.2466 -0.0172 0.082 Uiso 1 1 calc R
H33B H 0.1244 0.3459 0.0163 0.082 Uiso 1 1 calc R
C34 C -0.0756(5) 0.3897(5) 0.0450(2) 0.0708(17) Uani 1 1 d .
H34A H -0.1164 0.4039 0.0135 0.106 Uiso 1 1 calc R
H34B H -0.0193 0.4566 0.0538 0.106 Uiso 1 1 calc R
H34C H -0.1322 0.3881 0.0665 0.106 Uiso 1 1 calc R
C35 C 0.2551(4) 0.0902(5) 0.11017(18) 0.0505(13) Uani 1 1 d .
C36 C 0.2551(5) 0.0007(5) 0.14533(19) 0.0540(14) Uani 1 1 d .
H36 H 0.1857 -0.0441 0.1473 0.065 Uiso 1 1 calc R
C37 C 0.3563(5) -0.0235(6) 0.17767(19) 0.0601(15) Uani 1 1 d .
C38 C 0.4573(5) 0.0477(6) 0.1744(2) 0.0662(16) Uani 1 1 d .
H38 H 0.5255 0.0337 0.1964 0.079 Uiso 1 1 calc R
C39 C 0.4604(5) 0.1381(5) 0.1400(2) 0.0604(15) Uani 1 1 d .
C40 C 0.3593(4) 0.1577(5) 0.1072(2) 0.0574(14) Uani 1 1 d .
H40 H 0.3604 0.2161 0.0830 0.069 Uiso 1 1 calc R
C41 C 0.3519(6) -0.1248(6) 0.2142(2) 0.084(2) Uani 1 1 d .
H41A H 0.2705 -0.1425 0.2168 0.126 Uiso 1 1 calc R
H41B H 0.3934 -0.0961 0.2442 0.126 Uiso 1 1 calc R
H41C H 0.3891 -0.2004 0.2050 0.126 Uiso 1 1 calc R
C42 C 0.5742(5) 0.2121(6) 0.1365(3) 0.091(2) Uani 1 1 d .
H42A H 0.6182 0.2249 0.1676 0.137 Uiso 1 1 calc R
H42B H 0.5540 0.2926 0.1219 0.137 Uiso 1 1 calc R
H42C H 0.6220 0.1650 0.1179 0.137 Uiso 1 1 calc R
O1 O 0.4746(3) 0.5225(4) 0.06301(12) 0.0639(11) Uani 1 1 d .
O2 O 0.3583(3) 0.6903(4) 0.03045(12) 0.0714(12) Uani 1 1 d .
O3 O 0.0695(3) 0.0139(3) 0.07013(12) 0.0548(10) Uani 1 1 d .
O4 O 0.1683(3) 0.1666(4) 0.03307(12) 0.0595(10) Uani 1 1 d .

loop_
_atom_site_aniso_label
_atom_site_aniso_U_11
_atom_site_aniso_U_22
_atom_site_aniso_U_33
_atom_site_aniso_U_23
_atom_site_aniso_U_13
_atom_site_aniso_U_12
C1 0.046(3) 0.071(4) 0.046(3) -0.004(3) 0.009(2) -0.021(3)
C2 0.056(3) 0.067(4) 0.048(3) -0.009(3) 0.020(3) -0.014(3)
C3 0.044(3) 0.063(4) 0.046(3) -0.011(3) 0.015(2) -0.012(3)
C4 0.063(4) 0.068(4) 0.058(4) -0.019(3) 0.014(3) -0.008(3)
C5 0.076(4) 0.093(5) 0.058(4) -0.018(4) 0.004(3) 0.001(4)
C6 0.061(4) 0.085(5) 0.089(5) -0.006(4) 0.019(4) 0.003(4)
C7 0.048(4) 0.081(5) 0.100(5) -0.020(4) 0.035(4) -0.006(3)
C8 0.041(3) 0.074(4) 0.065(4) -0.022(3) 0.024(3) -0.016(3)
C9 0.049(3) 0.085(5) 0.073(4) -0.036(3) 0.032(3) -0.025(3)
C10 0.071(4) 0.116(6) 0.059(4) -0.031(4) 0.037(3) -0.033(4)
C11 0.063(4) 0.096(5) 0.051(3) -0.003(3) 0.019(3) -0.034(4)
C12 0.083(5) 0.118(6) 0.060(4) 0.013(4) 0.008(3) -0.040(4)
C13 0.095(5) 0.117(6) 0.079(5) -0.003(4) 0.026(4) -0.059(5)
C14 0.038(3) 0.054(3) 0.052(3) -0.004(3) 0.011(2) -0.007(3)
C15 0.038(3) 0.059(4) 0.059(3) -0.005(3) 0.007(2) -0.002(3)
C16 0.049(3) 0.058(4) 0.043(3) 0.003(3) 0.008(2) -0.004(3)
C17 0.045(3) 0.058(4) 0.052(3) 0.002(3) 0.019(2) -0.002(3)
C18 0.044(3) 0.051(3) 0.056(3) 0.005(3) 0.013(2) -0.004(3)
C19 0.048(3) 0.052(3) 0.058(3) 0.007(3) 0.010(3) -0.004(3)
C20 0.069(4) 0.084(5) 0.064(4) 0.018(3) 0.010(3) 0.004(4)
C21 0.052(3) 0.075(4) 0.098(5) 0.020(4) 0.024(3) 0.008(3)
C22 0.044(3) 0.059(4) 0.051(3) -0.004(3) 0.015(2) 0.002(3)
C23 0.043(3) 0.053(3) 0.048(3) -0.003(2) 0.012(2) 0.005(3)
C24 0.038(3) 0.060(4) 0.042(3) 0.002(3) 0.010(2) 0.008(3)
C25 0.050(3) 0.083(4) 0.052(3) -0.004(3) 0.014(3) 0.000(3)
C26 0.069(4) 0.124(6) 0.050(4) 0.002(4) 0.018(3) 0.003(4)
C27 0.067(4) 0.124(6) 0.067(4) 0.018(4) 0.024(3) -0.013(4)
C28 0.040(3) 0.099(5) 0.074(4) 0.011(4) 0.011(3) -0.016(3)
C29 0.030(3) 0.063(4) 0.064(4) 0.003(3) 0.005(2) 0.006(3)
C30 0.037(3) 0.074(4) 0.064(4) -0.011(3) 0.005(3) -0.004(3)
C31 0.056(3) 0.088(5) 0.047(3) -0.005(3) 0.004(3) 0.017(3)
C32 0.050(3) 0.070(4) 0.044(3) -0.001(3) 0.010(2) 0.016(3)
C33 0.068(4) 0.085(4) 0.056(3) 0.010(3) 0.025(3) 0.026(4)
C34 0.071(4) 0.078(4) 0.066(4) 0.014(3) 0.020(3) 0.027(4)
C35 0.035(3) 0.058(4) 0.060(3) -0.009(3) 0.014(2) 0.007(3)
C36 0.044(3) 0.058(4) 0.061(3) -0.003(3) 0.011(3) 0.000(3)
C37 0.049(3) 0.069(4) 0.061(4) -0.001(3) 0.005(3) 0.011(3)
C38 0.039(3) 0.072(4) 0.083(4) -0.009(4) -0.005(3) 0.011(3)
C39 0.040(3) 0.055(4) 0.086(4) -0.006(3) 0.008(3) 0.004(3)
C40 0.041(3) 0.059(4) 0.073(4) 0.001(3) 0.012(3) 0.004(3)
C41 0.077(4) 0.098(5) 0.075(4) 0.026(4) 0.005(3) 0.019(4)
C42 0.039(3) 0.094(5) 0.137(6) -0.001(4) 0.001(4) -0.017(4)
O1 0.051(2) 0.079(3) 0.067(2) -0.028(2) 0.0244(18) -0.023(2)
O2 0.060(2) 0.103(3) 0.051(2) 0.008(2) 0.0072(18) -0.032(2)
O3 0.0395(19) 0.059(2) 0.067(2) -0.0124(18) 0.0117(16) 0.0031(18)
O4 0.049(2) 0.082(3) 0.052(2) 0.0002(19) 0.0236(17) 0.008(2)

loop_
_atom_type_symbol
_atom_type_description
_atom_type_scat_dispersion_real
_atom_type_scat_dispersion_imag
_atom_type_scat_source
C C 0.0033 0.0016 'International Tables Vol C Tables 4.2.6.8 and 6.1.1.4'
H H 0.0000 0.0000 'International Tables Vol C Tables 4.2.6.8 and 6.1.1.4'
O O 0.0106 0.0060 'International Tables Vol C Tables 4.2.6.8 and 6.1.1.4'

loop_
_geom_angle_atom_site_label_1
_geom_angle_atom_site_label_2
_geom_angle_atom_site_label_3
_geom_angle
O2 C1 O1 109.2(4)
O2 C1 C14 110.2(4)
O1 C1 C14 108.1(4)
O2 C1 C2 105.3(4)
O1 C1 C2 109.6(4)
C14 C1 C2 114.4(4)
C3 C2 C1 111.8(4)
C3 C2 C11 112.3(4)
C1 C2 C11 97.3(4)
C3 C2 H2 111.6
C1 C2 H2 111.6
C11 C2 H2 111.6
C8 C3 C4 119.5(5)
C8 C3 C2 113.4(5)
C4 C3 C2 127.0(5)
C5 C4 C3 119.0(5)
C5 C4 H4 120.5
C3 C4 H4 120.5
C6 C5 C4 121.3(6)
C6 C5 H5 119.3
C4 C5 H5 119.3
C5 C6 C7 120.2(6)
C5 C6 H6 119.9
C7 C6 H6 119.9
C8 C7 C6 118.9(6)
C8 C7 H7 120.5
C6 C7 H7 120.5
C3 C8 C7 121.1(5)
C3 C8 C9 112.2(5)
C7 C8 C9 126.7(6)
O1 C9 C8 106.2(4)
O1 C9 C10 109.7(5)
C8 C9 C10 108.6(5)
O1 C9 H9 110.7
C8 C9 H9 110.7
C10 C9 H9 110.7
C9 C10 C11 110.4(4)
C9 C10 H10A 109.6
C11 C10 H10A 109.6
C9 C10 H10B 109.6
C11 C10 H10B 109.6
H10A C10 H10B 108.1
C13 C11 C12 112.2(6)
C13 C11 C10 113.2(5)
C12 C11 C10 111.5(5)
C13 C11 C2 114.2(5)
C12 C11 C2 98.6(4)
C10 C11 C2 106.1(5)
O2 C12 C11 104.5(5)
O2 C12 H12A 110.9
C11 C12 H12A 110.9
O2 C12 H12B 110.9
C11 C12 H12B 110.9
H12A C12 H12B 108.9
C11 C13 H13A 109.5
C11 C13 H13B 109.5
H13A C13 H13B 109.5
C11 C13 H13C 109.5
H13A C13 H13C 109.5
H13B C13 H13C 109.5
C15 C14 C19 118.8(4)
C15 C14 C1 119.9(5)
C19 C14 C1 121.0(5)
C16 C15 C14 120.9(5)
C16 C15 H15 119.5
C14 C15 H15 119.5
C15 C16 C17 118.8(5)
C15 C16 C20 119.6(5)
C17 C16 C20 121.7(5)
C18 C17 C16 122.1(4)
C18 C17 H17 119.0
C16 C17 H17 119.0
C17 C18 C19 118.5(5)
C17 C18 C21 120.7(4)
C19 C18 C21 120.8(5)
C18 C19 C14 120.9(5)
C18 C19 H19 119.5
C14 C19 H19 119.5
C16 C20 H20A 109.5
C16 C20 H20B 109.5
H20A C20 H20B 109.5
C16 C20 H20C 109.5
H20A C20 H20C 109.5
H20B C20 H20C 109.5
C18 C21 H21A 109.5
C18 C21 H21B 109.5
H21A C21 H21B 109.5
C18 C21 H21C 109.5
H21A C21 H21C 109.5
H21B C21 H21C 109.5
O3 C22 O4 108.9(4)
O3 C22 C35 108.6(4)
O4 C22 C35 110.2(4)
O3 C22 C23 109.9(4)
O4 C22 C23 104.1(4)
C35 C22 C23 115.0(4)
C24 C23 C22 110.8(4)
C24 C23 C32 112.4(4)
C22 C23 C32 98.8(4)
C24 C23 H23 111.4
C22 C23 H23 111.4
C32 C23 H23 111.4
C29 C24 C25 120.1(5)
C29 C24 C23 113.7(4)
C25 C24 C23 126.2(5)
C26 C25 C24 118.9(6)
C26 C25 H25 120.6
C24 C25 H25 120.6
C27 C26 C25 120.9(6)
C27 C26 H26 119.5
C25 C26 H26 119.5
C28 C27 C26 120.2(6)
C28 C27 H27 119.9
C26 C27 H27 119.9
C27 C28 C29 119.6(6)
C27 C28 H28 120.2
C29 C28 H28 120.2
C24 C29 C28 120.3(5)
C24 C29 C30 111.5(5)
C28 C29 C30 128.2(5)
O3 C30 C29 106.3(4)
O3 C30 C31 109.5(4)
C29 C30 C31 109.0(5)
O3 C30 H30 110.6
C29 C30 H30 110.6
C31 C30 H30 110.6
C30 C31 C32 110.4(4)
C30 C31 H31A 109.6
C32 C31 H31A 109.6
C30 C31 H31B 109.6
C32 C31 H31B 109.6
H31A C31 H31B 108.1
C34 C32 C33 111.7(5)
C34 C32 C31 113.4(4)
C33 C32 C31 110.4(5)
C34 C32 C23 116.1(4)
C33 C32 C23 98.0(4)
C31 C32 C23 106.1(4)
O4 C33 C32 106.5(4)
O4 C33 H33A 110.4
C32 C33 H33A 110.4
O4 C33 H33B 110.4
C32 C33 H33B 110.4
H33A C33 H33B 108.6
C32 C34 H34A 109.5
C32 C34 H34B 109.5
H34A C34 H34B 109.5
C32 C34 H34C 109.5
H34A C34 H34C 109.5
H34B C34 H34C 109.5
C36 C35 C40 119.5(5)
C36 C35 C22 120.8(5)
C40 C35 C22 119.5(5)
C35 C36 C37 121.2(5)
C35 C36 H36 119.4
C37 C36 H36 119.4
C36 C37 C38 117.7(5)
C36 C37 C41 118.8(5)
C38 C37 C41 123.5(5)
C39 C38 C37 122.7(5)
C39 C38 H38 118.7
C37 C38 H38 118.7
C38 C39 C40 118.5(5)
C38 C39 C42 121.3(5)
C40 C39 C42 120.2(6)
C39 C40 C35 120.4(5)
C39 C40 H40 119.8
C35 C40 H40 119.8
C37 C41 H41A 109.5
C37 C41 H41B 109.5
H41A C41 H41B 109.5
C37 C41 H41C 109.5
H41A C41 H41C 109.5
H41B C41 H41C 109.5
C39 C42 H42A 109.5
C39 C42 H42B 109.5
H42A C42 H42B 109.5
C39 C42 H42C 109.5
H42A C42 H42C 109.5
H42B C42 H42C 109.5
C1 O1 C9 112.4(4)
C1 O2 C12 109.7(4)
C22 O3 C30 112.4(4)
C22 O4 C33 108.7(3)

loop_
_geom_bond_atom_site_label_1
_geom_bond_atom_site_label_2
_geom_bond_distance
C1 O2 1.412(6)
C1 O1 1.429(6)
C1 C14 1.518(7)
C1 C2 1.540(7)
C2 C3 1.495(7)
C2 C11 1.567(7)
C2 H2 0.9800
C3 C8 1.377(7)
C3 C4 1.390(7)
C4 C5 1.374(8)
C4 H4 0.9300
C5 C6 1.364(8)
C5 H5 0.9300
C6 C7 1.383(8)
C6 H6 0.9300
C7 C8 1.377(8)
C7 H7 0.9300
C8 C9 1.488(7)
C9 O1 1.463(6)
C9 C10 1.515(8)
C9 H9 0.9800
C10 C11 1.560(8)
C10 H10A 0.9700
C10 H10B 0.9700
C11 C13 1.522(8)
C11 C12 1.539(8)
C12 O2 1.446(7)
C12 H12A 0.9700
C12 H12B 0.9700
C13 H13A 0.9600
C13 H13B 0.9600
C13 H13C 0.9600
C14 C15 1.387(7)
C14 C19 1.394(7)
C15 C16 1.375(7)
C15 H15 0.9300
C16 C17 1.385(7)
C16 C20 1.502(7)
C17 C18 1.371(7)
C17 H17 0.9300
C18 C19 1.385(6)
C18 C21 1.516(7)
C19 H19 0.9300
C20 H20A 0.9600
C20 H20B 0.9600
C20 H20C 0.9600
C21 H21A 0.9600
C21 H21B 0.9600
C21 H21C 0.9600
C22 O3 1.419(6)
C22 O4 1.432(6)
C22 C35 1.508(7)
C22 C23 1.539(7)
C23 C24 1.499(6)
C23 C32 1.557(7)
C23 H23 0.9800
C24 C29 1.368(7)
C24 C25 1.387(7)
C25 C26 1.383(8)
C25 H25 0.9300
C26 C27 1.367(9)
C26 H26 0.9300
C27 C28 1.366(8)
C27 H27 0.9300
C28 C29 1.392(7)
C28 H28 0.9300
C29 C30 1.491(7)
C30 O3 1.457(6)
C30 C31 1.532(7)
C30 H30 0.9800
C31 C32 1.542(7)
C31 H31A 0.9700
C31 H31B 0.9700
C32 C34 1.504(7)
C32 C33 1.533(7)
C33 O4 1.440(6)
C33 H33A 0.9700
C33 H33B 0.9700
C34 H34A 0.9600
C34 H34B 0.9600
C34 H34C 0.9600
C35 C36 1.382(7)
C35 C40 1.397(7)
C36 C37 1.382(7)
C36 H36 0.9300
C37 C38 1.389(8)
C37 C41 1.504(8)
C38 C39 1.378(8)
C38 H38 0.9300
C39 C40 1.379(7)
C39 C42 1.530(7)
C40 H40 0.9300
C41 H41A 0.9600
C41 H41B 0.9600
C41 H41C 0.9600
C42 H42A 0.9600
C42 H42B 0.9600
C42 H42C 0.9600
